data_9012718
loop_
_publ_author_name
'Tissot, R. G.'
'Rodriguez, M. A.'
'Sipola, D. L.'
'Voigt, J. A.'

_publ_section_title
;
 X-ray powder diffraction study of synthetic palmierite, K2Pb(SO4)2
;
_journal_name_full 'Powder Diffraction'
_journal_page_first 92
_journal_page_last 97
_journal_paper_doi 10.1154/1.1370567
_journal_volume 16
_journal_year 2001
_chemical_compound_source Synthetic
_chemical_formula_sum 'K2 O8 Pb S2'
_chemical_name_mineral Palmierite
_space_group_IT_number 166
_symmetry_space_group_name_Hall '-R 3 2"'
_symmetry_space_group_name_H-M 'R -3 m :H'
_cell_angle_alpha 90
_cell_angle_beta 90
_cell_angle_gamma 120
_cell_length_a 5.497
_cell_length_b 5.497
_cell_length_c 20.864
_cell_formula_units_Z 3
_cell_volume 545.984
_database_code_amcsd 0015320
_exptl_crystal_density_diffrn 4.357
_cod_original_sg_symbol_H-M 'R -3 m'
_cod_original_formula_sum 'K2 Pb S2 O8'
_cod_database_code 9012718

loop_
_space_group_symop_operation_xyz
x,y,z
2/3+x,1/3+y,1/3+z
1/3+x,2/3+y,2/3+z
x,x-y,z
2/3+x,1/3+x-y,1/3+z
1/3+x,2/3+x-y,2/3+z
y,x,-z
2/3+y,1/3+x,1/3-z
1/3+y,2/3+x,2/3-z
-x+y,y,z
2/3-x+y,1/3+y,1/3+z
1/3-x+y,2/3+y,2/3+z
-x,-x+y,-z
2/3-x,1/3-x+y,1/3-z
1/3-x,2/3-x+y,2/3-z
-y,-x,z
2/3-y,1/3-x,1/3+z
1/3-y,2/3-x,2/3+z
x-y,-y,-z
2/3+x-y,1/3-y,1/3-z
1/3+x-y,2/3-y,2/3-z
y,-x+y,-z
2/3+y,1/3-x+y,1/3-z
1/3+y,2/3-x+y,2/3-z
-x+y,-x,z
2/3-x+y,1/3-x,1/3+z
1/3-x+y,2/3-x,2/3+z
-x,-y,-z
2/3-x,1/3-y,1/3-z
1/3-x,2/3-y,2/3-z
-y,x-y,z
2/3-y,1/3+x-y,1/3+z
1/3-y,2/3+x-y,2/3+z
x-y,x,-z
2/3+x-y,1/3+x,1/3-z
1/3+x-y,2/3+x,2/3-z

loop_
_atom_site_label
_atom_site_fract_x
_atom_site_fract_y
_atom_site_fract_z
_atom_site_U_iso_or_equiv
K 0.33333 0.66667 0.46500 0.02520
Pb 0.00000 0.00000 0.00000 0.02520
S 0.00000 0.00000 0.40330 0.02520
O1 0.00000 0.00000 0.33300 0.02520
O2 0.29600 0.14800 0.42700 0.02520

loop_
_cod_related_entry_id
_cod_related_entry_database
_cod_related_entry_code
1 AMCSD 0015320
